data_2228302
loop_
_publ_author_name
'Cao, Zhiling'
'Liu, Weiwei'
'Yin, Fujun'

_publ_section_title
;
 Dimethyl(2-oxo-2-phenylethyl)sulfanium bromide
;
_journal_coeditor_code FB2228
_journal_issue 12
_journal_name_full 'Acta Crystallographica Section E'
_journal_page_first o3197
_journal_paper_doi 10.1107/S1600536810046404
_journal_volume 66
_journal_year 2010
_chemical_formula_iupac 'C10 H13 O S +, Br -'
_chemical_formula_moiety 'C10 H13 O S +, Br -'
_chemical_formula_sum 'C10 H13 Br O S'
_chemical_formula_weight 261.17
_chemical_melting_point 531
_chemical_name_systematic
;
Dimethyl(2-oxo-2-phenylethyl)sulfanium bromide
;
_space_group_IT_number 61
_symmetry_cell_setting orthorhombic
_symmetry_space_group_name_Hall '-P 2ac 2ab'
_symmetry_space_group_name_H-M 'P b c a'
_atom_sites_solution_hydrogens difmap
_atom_sites_solution_primary direct
_atom_sites_solution_secondary difmap
_audit_creation_method SHELXL-97
_cell_angle_alpha 90.00
_cell_angle_beta 90.00
_cell_angle_gamma 90.00
_cell_formula_units_Z 8
_cell_length_a 15.7951(17)
_cell_length_b 7.4122(8)
_cell_length_c 19.007(2)
_cell_measurement_reflns_used 5457
_cell_measurement_temperature 296(2)
_cell_measurement_theta_max 26.93
_cell_measurement_theta_min 2.501
_cell_volume 2225.3(4)
_computing_cell_refinement '<i>SAINT</i> (Bruker, 2005)'
_computing_data_collection '<i>APEX2</i> (Bruker, 2005)'
_computing_data_reduction '<i>SAINT</i> (Bruker, 2005)'
_computing_molecular_graphics '<i>ORTEP-3</i> (Farrugia, 1997) and <i>DIAMOND</i> (Brandenburg, 2010)'
_computing_publication_material '<i>publCIF</i> (Westrip, 2010)'
_computing_structure_refinement '<i>SHELXL97</i>  (Sheldrick, 2008)'
_computing_structure_solution '<i>SHELXS97</i>  (Sheldrick, 2008)'
_diffrn_ambient_temperature 296(2)
_diffrn_measured_fraction_theta_full 0.996
_diffrn_measured_fraction_theta_max 0.996
_diffrn_measurement_device_type 'Bruker APEXII CCD'
_diffrn_measurement_method '\f and \w'
_diffrn_radiation_monochromator graphite
_diffrn_radiation_source 'fine-focus sealed tube'
_diffrn_radiation_type MoK\a
_diffrn_radiation_wavelength 0.71073
_diffrn_reflns_av_R_equivalents 0.0340
_diffrn_reflns_av_sigmaI/netI 0.0213
_diffrn_reflns_limit_h_max 19
_diffrn_reflns_limit_h_min -18
_diffrn_reflns_limit_k_max 9
_diffrn_reflns_limit_k_min -9
_diffrn_reflns_limit_l_max 23
_diffrn_reflns_limit_l_min -23
_diffrn_reflns_number 16148
_diffrn_reflns_theta_full 26.50
_diffrn_reflns_theta_max 26.50
_diffrn_reflns_theta_min 2.14
_diffrn_standards_number 0
_exptl_absorpt_coefficient_mu 3.842
_exptl_absorpt_correction_T_max 0.4467
_exptl_absorpt_correction_T_min 0.3086
_exptl_absorpt_correction_type multi-scan
_exptl_absorpt_process_details '(<i>SADABS</i>; Bruker, 2005)'
_exptl_crystal_colour colourless
_exptl_crystal_density_diffrn 1.559
_exptl_crystal_density_method 'not measured'
_exptl_crystal_description plate
_exptl_crystal_F_000 1056
_exptl_crystal_size_max 0.40
_exptl_crystal_size_mid 0.38
_exptl_crystal_size_min 0.25
_refine_diff_density_max 0.473
_refine_diff_density_min -0.395
_refine_ls_extinction_coef 0.0092(5)
_refine_ls_extinction_expression Fc^*^=kFc[1+0.001xFc^2^\l^3^/sin(2\q)]^-1/4^
_refine_ls_extinction_method '<i>SHELXL97</i>  (Sheldrick, 2008)'
_refine_ls_goodness_of_fit_ref 1.042
_refine_ls_hydrogen_treatment constr
_refine_ls_matrix_type full
_refine_ls_number_constraints 50
_refine_ls_number_parameters 121
_refine_ls_number_reflns 2294
_refine_ls_number_restraints 0
_refine_ls_restrained_S_all 1.042
_refine_ls_R_factor_all 0.0391
_refine_ls_R_factor_gt 0.0270
_refine_ls_shift/su_max 0.000
_refine_ls_shift/su_mean 0.000
_refine_ls_structure_factor_coef Fsqd
_refine_ls_weighting_details 'calc w=1/[\s^2^(Fo^2^)+(0.0328P)^2^+1.2316P] where P=(Fo^2^+2Fc^2^)/3'
_refine_ls_weighting_scheme calc
_refine_ls_wR_factor_gt 0.0642
_refine_ls_wR_factor_ref 0.0698
_reflns_number_gt 1840
_reflns_number_total 2294
_reflns_threshold_expression I>2sigma(I)
_cod_data_source_file fb2228.cif
_cod_data_source_block I
_cod_database_code 2228302
_cod_database_fobs_code 2228302

loop_
_symmetry_equiv_pos_as_xyz
'x, y, z'
'-x+1/2, -y, z+1/2'
'-x, y+1/2, -z+1/2'
'x+1/2, -y+1/2, -z'
'-x, -y, -z'
'x-1/2, y, -z-1/2'
'x, -y-1/2, z-1/2'
'-x-1/2, y-1/2, z'

loop_
_atom_site_type_symbol
_atom_site_label
_atom_site_fract_x
_atom_site_fract_y
_atom_site_fract_z
_atom_site_U_iso_or_equiv
_atom_site_adp_type
_atom_site_calc_flag
_atom_site_refinement_flags
_atom_site_occupancy
_atom_site_disorder_assembly
_atom_site_disorder_group
Br Br1 0.143976(16) 0.50139(3) 0.223269(13) 0.04541(12) Uani d . 1 . .
O O1 0.07571(10) 0.1820(3) 0.03073(8) 0.0522(5) Uani d . 1 . .
S S1 0.06002(3) 0.08052(8) 0.17220(3) 0.03120(15) Uani d . 1 . .
C C1 0.15917(13) 0.0825(3) 0.12611(11) 0.0335(5) Uani d . 1 . .
H H1A 0.1988 0.1608 0.1504 0.040 Uiso calc R 1 . .
H H1B 0.1828 -0.0383 0.1254 0.040 Uiso calc R 1 . .
C C2 0.14674(13) 0.1486(3) 0.05159(11) 0.0338(5) Uani d . 1 . .
C C3 0.22286(13) 0.1698(3) 0.00714(11) 0.0331(5) Uani d . 1 . .
C C4 0.30359(14) 0.1336(3) 0.03261(12) 0.0392(5) Uani d . 1 . .
H H4 0.3108 0.0926 0.0785 0.047 Uiso calc R 1 . .
C C5 0.37317(15) 0.1589(4) -0.01063(14) 0.0507(7) Uani d . 1 . .
H H5 0.4273 0.1349 0.0062 0.061 Uiso calc R 1 . .
C C6 0.36212(17) 0.2195(4) -0.07849(15) 0.0568(8) Uani d . 1 . .
H H6 0.4091 0.2377 -0.1071 0.068 Uiso calc R 1 . .
C C7 0.28266(18) 0.2535(4) -0.10436(14) 0.0553(7) Uani d . 1 . .
H H7 0.2758 0.2924 -0.1505 0.066 Uiso calc R 1 . .
C C8 0.21302(16) 0.2300(3) -0.06179(12) 0.0447(6) Uani d . 1 . .
H H8 0.1592 0.2543 -0.0791 0.054 Uiso calc R 1 . .
C C9 0.01019(16) -0.1180(3) 0.13854(12) 0.0437(6) Uani d . 1 . .
H H9A 0.0471 -0.2196 0.1449 0.066 Uiso calc R 1 . .
H H9B -0.0014 -0.1024 0.0893 0.066 Uiso calc R 1 . .
H H9C -0.0419 -0.1388 0.1633 0.066 Uiso calc R 1 . .
C C10 0.09574(16) 0.0056(3) 0.25659(12) 0.0411(6) Uani d . 1 . .
H H10A 0.1271 -0.1045 0.2513 0.062 Uiso calc R 1 . .
H H10B 0.0478 -0.0151 0.2866 0.062 Uiso calc R 1 . .
H H10C 0.1314 0.0962 0.2772 0.062 Uiso calc R 1 . .

loop_
_atom_site_aniso_label
_atom_site_aniso_U_11
_atom_site_aniso_U_22
_atom_site_aniso_U_33
_atom_site_aniso_U_12
_atom_site_aniso_U_13
_atom_site_aniso_U_23
Br1 0.04414(17) 0.04672(18) 0.04538(17) -0.00352(11) 0.00865(10) -0.00266(11)
O1 0.0314(9) 0.0831(13) 0.0423(9) 0.0042(9) -0.0031(7) 0.0146(9)
S1 0.0270(3) 0.0370(3) 0.0295(3) 0.0031(2) 0.0022(2) -0.0003(2)
C1 0.0234(10) 0.0458(13) 0.0313(11) 0.0017(10) 0.0013(8) -0.0004(10)
C2 0.0309(12) 0.0390(12) 0.0315(11) -0.0021(9) -0.0010(9) -0.0005(10)
C3 0.0344(11) 0.0347(12) 0.0301(10) -0.0071(10) 0.0032(9) -0.0041(9)
C4 0.0342(12) 0.0477(14) 0.0358(12) -0.0047(10) 0.0036(9) -0.0060(10)
C5 0.0334(13) 0.0658(18) 0.0528(15) -0.0105(12) 0.0081(11) -0.0180(13)
C6 0.0515(16) 0.0684(19) 0.0506(15) -0.0242(14) 0.0231(12) -0.0159(14)
C7 0.0677(18) 0.0636(18) 0.0345(12) -0.0147(15) 0.0112(12) 0.0022(12)
C8 0.0470(14) 0.0511(15) 0.0360(12) -0.0070(12) 0.0014(11) 0.0009(11)
C9 0.0435(13) 0.0475(15) 0.0402(13) -0.0119(11) 0.0050(10) -0.0053(10)
C10 0.0441(14) 0.0513(15) 0.0278(11) 0.0054(11) -0.0001(10) 0.0027(10)

loop_
_atom_type_symbol
_atom_type_description
_atom_type_scat_dispersion_real
_atom_type_scat_dispersion_imag
_atom_type_scat_source
C C 0.0033 0.0016 'International Tables Vol C Tables 4.2.6.8 and 6.1.1.4'
H H 0.0000 0.0000 'International Tables Vol C Tables 4.2.6.8 and 6.1.1.4'
O O 0.0106 0.0060 'International Tables Vol C Tables 4.2.6.8 and 6.1.1.4'
S S 0.1246 0.1234 'International Tables Vol C Tables 4.2.6.8 and 6.1.1.4'
Br Br -0.2901 2.4595 'International Tables Vol C Tables 4.2.6.8 and 6.1.1.4'

loop_
_geom_angle_atom_site_label_1
_geom_angle_atom_site_label_2
_geom_angle_atom_site_label_3
_geom_angle_site_symmetry_1
_geom_angle_site_symmetry_3
_geom_angle
_geom_angle_publ_flag
C9 S1 C10 . . 101.78(12) ?
C9 S1 C1 . . 102.49(11) ?
C10 S1 C1 . . 99.50(11) ?
C2 C1 S1 . . 110.29(15) ?
C2 C1 H1A . . 109.6 ?
S1 C1 H1A . . 109.6 ?
C2 C1 H1B . . 109.6 ?
S1 C1 H1B . . 109.6 ?
H1A C1 H1B . . 108.1 ?
O1 C2 C3 . . 122.9(2) ?
O1 C2 C1 . . 119.45(19) ?
C3 C2 C1 . . 117.68(18) ?
C4 C3 C8 . . 119.5(2) ?
C4 C3 C2 . . 121.77(19) ?
C8 C3 C2 . . 118.8(2) ?
C5 C4 C3 . . 119.7(2) ?
C5 C4 H4 . . 120.2 ?
C3 C4 H4 . . 120.2 ?
C6 C5 C4 . . 120.0(2) ?
C6 C5 H5 . . 120.0 ?
C4 C5 H5 . . 120.0 ?
C7 C6 C5 . . 120.8(2) ?
C7 C6 H6 . . 119.6 ?
C5 C6 H6 . . 119.6 ?
C6 C7 C8 . . 119.8(2) ?
C6 C7 H7 . . 120.1 ?
C8 C7 H7 . . 120.1 ?
C7 C8 C3 . . 120.3(2) ?
C7 C8 H8 . . 119.9 ?
C3 C8 H8 . . 119.9 ?
S1 C9 H9A . . 109.5 ?
S1 C9 H9B . . 109.5 ?
H9A C9 H9B . . 109.5 ?
S1 C9 H9C . . 109.5 ?
H9A C9 H9C . . 109.5 ?
H9B C9 H9C . . 109.5 ?
S1 C10 H10A . . 109.5 ?
S1 C10 H10B . . 109.5 ?
H10A C10 H10B . . 109.5 ?
S1 C10 H10C . . 109.5 ?
H10A C10 H10C . . 109.5 ?
H10B C10 H10C . . 109.5 ?

loop_
_geom_bond_atom_site_label_1
_geom_bond_atom_site_label_2
_geom_bond_site_symmetry_2
_geom_bond_distance
_geom_bond_publ_flag
O1 C2 . 1.215(3) ?
S1 C9 . 1.788(2) ?
S1 C10 . 1.789(2) ?
S1 C1 . 1.794(2) ?
C1 C2 . 1.511(3) ?
C1 H1A . 0.9700 ?
C1 H1B . 0.9700 ?
C2 C3 . 1.478(3) ?
C3 C4 . 1.390(3) ?
C3 C8 . 1.393(3) ?
C4 C5 . 1.385(3) ?
C4 H4 . 0.9300 ?
C5 C6 . 1.377(4) ?
C5 H5 . 0.9300 ?
C6 C7 . 1.371(4) ?
C6 H6 . 0.9300 ?
C7 C8 . 1.377(4) ?
C7 H7 . 0.9300 ?
C8 H8 . 0.9300 ?
C9 H9A . 0.9600 ?
C9 H9B . 0.9600 ?
C9 H9C . 0.9600 ?
C10 H10A . 0.9600 ?
C10 H10B . 0.9600 ?
C10 H10C . 0.9600 ?

loop_
_geom_hbond_atom_site_label_D
_geom_hbond_atom_site_label_H
_geom_hbond_atom_site_label_A
_geom_hbond_site_symmetry_A
_geom_hbond_distance_DH
_geom_hbond_distance_HA
_geom_hbond_distance_DA
_geom_hbond_angle_DHA
C4 H4 Br1 8_655 0.93 2.92 3.844(2) 171.1
C9 H9C Br1 3_545 0.96 2.89 3.689(2) 142.0

loop_
_geom_torsion_atom_site_label_1
_geom_torsion_atom_site_label_2
_geom_torsion_atom_site_label_3
_geom_torsion_atom_site_label_4
_geom_torsion_site_symmetry_1
_geom_torsion_site_symmetry_2
_geom_torsion_site_symmetry_3
_geom_torsion_site_symmetry_4
_geom_torsion
_geom_torsion_publ_flag
C9 S1 C1 C2 . . . . 77.33(19) ?
C10 S1 C1 C2 . . . . -178.25(17) ?
S1 C1 C2 O1 . . . . -3.6(3) ?
S1 C1 C2 C3 . . . . 176.26(17) ?
O1 C2 C3 C4 . . . . 178.9(2) ?
C1 C2 C3 C4 . . . . -1.0(3) ?
O1 C2 C3 C8 . . . . -0.3(4) ?
C1 C2 C3 C8 . . . . 179.8(2) ?
C8 C3 C4 C5 . . . . 0.4(3) ?
C2 C3 C4 C5 . . . . -178.7(2) ?
C3 C4 C5 C6 . . . . 0.0(4) ?
C4 C5 C6 C7 . . . . -0.8(4) ?
C5 C6 C7 C8 . . . . 1.2(4) ?
C6 C7 C8 C3 . . . . -0.7(4) ?
C4 C3 C8 C7 . . . . -0.1(4) ?
C2 C3 C8 C7 . . . . 179.2(2) ?

loop_
_cod_related_entry_id
_cod_related_entry_database
_cod_related_entry_code
1 ChemSpider 184708
